data_7715665
loop_
_publ_author_name
'Li, Yangjuan'
'Gong, Yu'

_publ_section_title
;
 Formation of
 <i>N</i>,<i>N</i>,<i>N</i>',<i>N</i>'-tetramethylethylenediamine
 <i>via</i> coupling of the two charge reversed C-N bonds of
 Me<sub>3</sub>NO in the presence of an Eu(II) bis(trimethylsilyl)amide
 complex.
;
_journal_issue 12
_journal_name_full 'Dalton transactions (Cambridge, England : 2003)'
_journal_page_first 5342
_journal_page_last 5345
_journal_paper_doi 10.1039/d4dt00061g
_journal_volume 53
_journal_year 2024
_chemical_formula_moiety 'C18 H52 Eu N4 Si4'
_chemical_formula_sum 'C18 H52 Eu N4 Si4'
_chemical_formula_weight 588.95
_chemical_properties_physical Air-sensitive,Moisture-sensitive
_space_group_crystal_system monoclinic
_space_group_IT_number 15
_space_group_name_Hall '-C 2yc'
_space_group_name_H-M_alt 'C 1 2/c 1'
_atom_sites_solution_hydrogens geom
_atom_sites_solution_primary dual
_audit_creation_date 2021-10-08
_audit_creation_method
;
Olex2 1.5
(compiled 2021.08.20 svn.r13c46975 for OlexSys, GUI svn.r6396)
;
_audit_update_record
;
2021-11-08 deposited with the CCDC.	2024-01-23 downloaded from the CCDC.
;
_cell_angle_alpha 90
_cell_angle_beta 101.988(2)
_cell_angle_gamma 90
_cell_formula_units_Z 4
_cell_length_a 8.6046(2)
_cell_length_b 17.8193(4)
_cell_length_c 20.3916(4)
_cell_measurement_reflns_used 14728
_cell_measurement_temperature 180(2)
_cell_measurement_theta_max 31.0950
_cell_measurement_theta_min 2.0250
_cell_volume 3058.41(12)
_computing_molecular_graphics 'Olex2 1.5 (Dolomanov et al., 2009)'
_computing_publication_material 'Olex2 1.5 (Dolomanov et al., 2009)'
_computing_structure_refinement 'SHELXL 2018/1 (Sheldrick, 2015)'
_computing_structure_solution 'SHELXT 2018/2 (Sheldrick, 2018)'
_diffrn_ambient_environment N~2~
_diffrn_ambient_temperature 180(2)
_diffrn_detector 'Hybrid Pixel Array Detector'
_diffrn_detector_type HyPix
_diffrn_measured_fraction_theta_full 1.000
_diffrn_measured_fraction_theta_max 0.973
_diffrn_measurement_details
;
List of Runs (angles in degrees, time in seconds):

  # Type    Start    End  Width  t~exp~   \w     \q     \k     \f   Frames
#--------------------------------------------------------------------------
  1  \w    -18.00  38.00   0.50    2.00    --    4.55 -99.00  30.00  112
  2  \w    -79.00   7.00   0.50    2.00    --   -6.43 -38.00 -60.00  172
  3  \w    -68.00 -43.00   0.50    2.00    --    4.55 -38.00-120.00   50
  4  \w     -9.00  78.00   0.50    2.00    --    4.55  38.00-150.00  174
  5  \w    -19.00  69.00   0.50    2.00    --   -6.43  19.00 120.00  176
;
_diffrn_measurement_device 'four-circle diffractometer'
_diffrn_orient_matrix_type 'CrysAlisPro convention (1999,Acta A55,543-557)'
_diffrn_orient_matrix_UB_11 -0.0026082000
_diffrn_orient_matrix_UB_12 -0.0350508000
_diffrn_orient_matrix_UB_13 0.0162195000
_diffrn_orient_matrix_UB_21 0.0111648000
_diffrn_orient_matrix_UB_22 -0.0188027000
_diffrn_orient_matrix_UB_23 -0.0293297000
_diffrn_orient_matrix_UB_31 0.0834892000
_diffrn_orient_matrix_UB_32 0.0013939000
_diffrn_orient_matrix_UB_33 0.0118933000
_diffrn_radiation_monochromator mirror
_diffrn_radiation_probe x-ray
_diffrn_radiation_type MoK\a
_diffrn_radiation_wavelength 0.71073
_diffrn_reflns_av_R_equivalents 0.0295
_diffrn_reflns_av_unetI/netI 0.0229
_diffrn_reflns_Laue_measured_fraction_full 1.000
_diffrn_reflns_Laue_measured_fraction_max 0.973
_diffrn_reflns_limit_h_max 11
_diffrn_reflns_limit_h_min -11
_diffrn_reflns_limit_k_max 23
_diffrn_reflns_limit_k_min -23
_diffrn_reflns_limit_l_max 27
_diffrn_reflns_limit_l_min -26
_diffrn_reflns_number 18076
_diffrn_reflns_point_group_measured_fraction_full 1.000
_diffrn_reflns_point_group_measured_fraction_max 0.973
_diffrn_reflns_theta_full 25.242
_diffrn_reflns_theta_max 28.281
_diffrn_reflns_theta_min 2.042
_diffrn_source_type 'Rigaku (Mo) X-ray Source'
_exptl_absorpt_coefficient_mu 2.218
_exptl_crystal_colour 'clear light yellow'
_exptl_crystal_colour_lustre clear
_exptl_crystal_colour_modifier light
_exptl_crystal_colour_primary yellow
_exptl_crystal_density_diffrn 1.279
_exptl_crystal_description block
_exptl_crystal_F_000 1228
_exptl_crystal_size_max 0.06
_exptl_crystal_size_mid 0.05
_exptl_crystal_size_min 0.04
_refine_diff_density_max 0.383
_refine_diff_density_min -0.372
_refine_diff_density_rms 0.072
_refine_ls_extinction_method none
_refine_ls_goodness_of_fit_ref 1.069
_refine_ls_hydrogen_treatment constr
_refine_ls_matrix_type full
_refine_ls_number_parameters 131
_refine_ls_number_reflns 3685
_refine_ls_number_restraints 0
_refine_ls_restrained_S_all 1.069
_refine_ls_R_factor_all 0.0216
_refine_ls_R_factor_gt 0.0180
_refine_ls_shift/su_max 0.005
_refine_ls_shift/su_mean 0.000
_refine_ls_structure_factor_coef Fsqd
_refine_ls_weighting_details 'w=1/[\s^2^(Fo^2^)+(0.0232P)^2^+0.7551P] where P=(Fo^2^+2Fc^2^)/3'
_refine_ls_weighting_scheme calc
_refine_ls_wR_factor_gt 0.0424
_refine_ls_wR_factor_ref 0.0447
_reflns_Friedel_coverage 0.000
_reflns_number_gt 3387
_reflns_number_total 3685
_reflns_threshold_expression 'I > 2\s(I)'
_cod_data_source_file d4dt00061g2.cif
_cod_data_source_block yj-569_auto
_cod_database_code 7715665
_shelx_shelxl_version_number 2018/1
_chemical_oxdiff_formula Eu1N1C1Si1H1
_shelx_space_group_comment
;
The symmetry employed for this shelxl refinement is uniquely defined
by the following loop, which should always be used as a source of
symmetry information in preference to the above space-group names.
They are only intended as comments.
;
_shelx_estimated_absorpt_t_max 0.917
_shelx_estimated_absorpt_t_min 0.878
_olex2_refinement_description
;
1. Fixed Uiso
 At 1.2 times of:
  All C(H,H) groups
 At 1.5 times of:
  All C(H,H,H) groups
2.a Secondary CH2 refined with riding coordinates:
 C2(H2A,H2B)
2.b Idealised Me refined as rotating group:
 C9(H9A,H9B,H9C), C4(H4A,H4B,H4C), C6(H6A,H6B,H6C), C1(H1A,H1B,H1C), C5(H5A,
 H5B,H5C), C7(H7A,H7B,H7C), C8(H8A,H8B,H8C), C3(H3A,H3B,H3C)
;
_olex2_submission_special_instructions 'No special instructions were received'
_oxdiff_exptl_absorpt_empirical_details
;
Empirical correction (ABSPACK) includes:
- Absorption correction using spherical harmonics
- Frame scaling
;
_oxdiff_exptl_absorpt_empirical_full_max 1.151
_oxdiff_exptl_absorpt_empirical_full_min 0.858

loop_
_space_group_symop_operation_xyz
'x, y, z'
'-x, y, -z+1/2'
'x+1/2, y+1/2, z'
'-x+1/2, y+1/2, -z+1/2'
'-x, -y, -z'
'x, -y, z-1/2'
'-x+1/2, -y+1/2, -z'
'x+1/2, -y+1/2, z-1/2'

loop_
_atom_site_label
_atom_site_type_symbol
_atom_site_fract_x
_atom_site_fract_y
_atom_site_fract_z
_atom_site_U_iso_or_equiv
_atom_site_adp_type
_atom_site_occupancy
_atom_site_site_symmetry_order
_atom_site_calc_flag
_atom_site_refinement_flags_posn
_atom_site_refinement_flags_adp
_atom_site_refinement_flags_occupancy
_atom_site_disorder_assembly
_atom_site_disorder_group
Eu1 Eu 0.500000 0.55719(2) 0.250000 0.02528(5) Uani 1 2 d S T P . .
Si1 Si 0.75578(5) 0.61498(3) 0.40365(2) 0.02723(10) Uani 1 1 d . . . . .
Si2 Si 0.41736(5) 0.67452(3) 0.37275(2) 0.02747(10) Uani 1 1 d . . . . .
N2 N 0.57115(16) 0.62464(8) 0.35648(7) 0.0271(3) Uani 1 1 d . . . . .
N1 N 0.38923(19) 0.42988(9) 0.29886(8) 0.0366(4) Uani 1 1 d . . . . .
C9 C 0.2394(2) 0.65955(12) 0.30187(10) 0.0397(4) Uani 1 1 d . . . . .
H9A H 0.265182 0.676309 0.259613 0.060 Uiso 1 1 calc R U . . .
H9B H 0.149006 0.688480 0.310639 0.060 Uiso 1 1 calc R U . . .
H9C H 0.211896 0.606118 0.298681 0.060 Uiso 1 1 calc R U . . .
C4 C 0.8741(2) 0.54710(11) 0.36237(11) 0.0410(5) Uani 1 1 d . . . . .
H4A H 0.821994 0.497915 0.358133 0.062 Uiso 1 1 calc R U . . .
H4B H 0.981570 0.542360 0.389788 0.062 Uiso 1 1 calc R U . . .
H4C H 0.880079 0.565789 0.317766 0.062 Uiso 1 1 calc R U . . .
C6 C 0.8725(2) 0.70480(12) 0.41432(12) 0.0473(5) Uani 1 1 d . . . . .
H6A H 0.879502 0.724578 0.370181 0.071 Uiso 1 1 calc R U . . .
H6B H 0.979685 0.695127 0.440498 0.071 Uiso 1 1 calc R U . . .
H6C H 0.819308 0.741565 0.437854 0.071 Uiso 1 1 calc R U . . .
C1 C 0.4855(3) 0.42415(12) 0.36711(10) 0.0452(5) Uani 1 1 d . . . . .
H1A H 0.598455 0.424068 0.365306 0.068 Uiso 1 1 calc R U . . .
H1B H 0.459378 0.377487 0.387856 0.068 Uiso 1 1 calc R U . . .
H1C H 0.463030 0.467054 0.393728 0.068 Uiso 1 1 calc R U . . .
C5 C 0.7648(3) 0.57693(13) 0.49017(10) 0.0463(5) Uani 1 1 d . . . . .
H5A H 0.717561 0.613259 0.516386 0.070 Uiso 1 1 calc R U . . .
H5B H 0.875871 0.568070 0.512101 0.070 Uiso 1 1 calc R U . . .
H5C H 0.705768 0.529606 0.487216 0.070 Uiso 1 1 calc R U . . .
C7 C 0.3526(3) 0.64713(14) 0.45184(10) 0.0489(5) Uani 1 1 d . . . . .
H7A H 0.328804 0.593304 0.450777 0.073 Uiso 1 1 calc R U . . .
H7B H 0.257222 0.675552 0.455472 0.073 Uiso 1 1 calc R U . . .
H7C H 0.437862 0.658234 0.490556 0.073 Uiso 1 1 calc R U . . .
C8 C 0.4471(3) 0.77902(12) 0.37700(13) 0.0524(6) Uani 1 1 d . . . . .
H8A H 0.538797 0.791125 0.412700 0.079 Uiso 1 1 calc R U . . .
H8B H 0.351891 0.803193 0.386518 0.079 Uiso 1 1 calc R U . . .
H8C H 0.466116 0.797233 0.334007 0.079 Uiso 1 1 calc R U . . .
C2 C 0.4185(3) 0.36520(11) 0.25829(11) 0.0502(5) Uani 1 1 d . . . . .
H2A H 0.337622 0.364918 0.215964 0.060 Uiso 1 1 calc R U . . .
H2B H 0.405424 0.318511 0.282887 0.060 Uiso 1 1 calc R U . . .
C3 C 0.2211(3) 0.43031(17) 0.30307(16) 0.0688(8) Uani 1 1 d . . . . .
H3A H 0.200757 0.472780 0.330651 0.103 Uiso 1 1 calc R U . . .
H3B H 0.195256 0.383342 0.323422 0.103 Uiso 1 1 calc R U . . .
H3C H 0.154887 0.435103 0.257953 0.103 Uiso 1 1 calc R U . . .

loop_
_atom_site_aniso_label
_atom_site_aniso_U_11
_atom_site_aniso_U_22
_atom_site_aniso_U_33
_atom_site_aniso_U_23
_atom_site_aniso_U_13
_atom_site_aniso_U_12
Eu1 0.03189(7) 0.02399(7) 0.02020(6) 0.000 0.00597(4) 0.000
Si1 0.0274(2) 0.0300(2) 0.0233(2) 0.00078(18) 0.00285(17) -0.00139(17)
Si2 0.0279(2) 0.0306(2) 0.0232(2) -0.00206(18) 0.00350(17) -0.00075(18)
N2 0.0273(7) 0.0310(7) 0.0222(6) -0.0009(6) 0.0034(5) -0.0016(5)
N1 0.0419(9) 0.0352(8) 0.0347(8) 0.0048(6) 0.0129(7) -0.0085(6)
C9 0.0294(9) 0.0529(12) 0.0346(10) -0.0042(9) 0.0016(7) 0.0005(8)
C4 0.0373(10) 0.0446(12) 0.0415(11) 0.0007(9) 0.0089(8) 0.0083(8)
C6 0.0366(10) 0.0445(12) 0.0574(13) -0.0025(10) 0.0019(9) -0.0099(8)
C1 0.0670(14) 0.0416(11) 0.0283(9) 0.0006(8) 0.0126(9) -0.0129(10)
C5 0.0495(12) 0.0577(13) 0.0286(10) 0.0090(9) 0.0006(8) 0.0007(10)
C7 0.0465(11) 0.0717(15) 0.0317(10) 0.0040(10) 0.0154(8) 0.0085(10)
C8 0.0502(12) 0.0338(11) 0.0678(15) -0.0047(10) -0.0002(11) 0.0021(9)
C2 0.0877(16) 0.0303(10) 0.0329(10) -0.0007(8) 0.0133(10) -0.0191(10)
C3 0.0463(13) 0.086(2) 0.0792(19) 0.0301(15) 0.0239(13) -0.0100(12)

loop_
_atom_type_symbol
_atom_type_description
_atom_type_scat_dispersion_real
_atom_type_scat_dispersion_imag
_atom_type_scat_source
C C 0.0033 0.0016 'International Tables Vol C Tables 4.2.6.8 and 6.1.1.4'
H H 0.0000 0.0000 'International Tables Vol C Tables 4.2.6.8 and 6.1.1.4'
Eu Eu -0.1578 3.6682 'International Tables Vol C Tables 4.2.6.8 and 6.1.1.4'
N N 0.0061 0.0033 'International Tables Vol C Tables 4.2.6.8 and 6.1.1.4'
Si Si 0.0817 0.0704 'International Tables Vol C Tables 4.2.6.8 and 6.1.1.4'

loop_
_geom_angle_atom_site_label_1
_geom_angle_atom_site_label_2
_geom_angle_atom_site_label_3
_geom_angle
_geom_angle_site_symmetry_1
_geom_angle_site_symmetry_3
_geom_angle_publ_flag
N2 Eu1 N2 121.13(7) . 2_655 ?
N2 Eu1 N1 97.27(5) . . ?
N2 Eu1 N1 133.70(5) . 2_655 ?
N2 Eu1 N1 97.27(5) 2_655 2_655 ?
N2 Eu1 N1 133.70(5) 2_655 . ?
N1 Eu1 N1 67.47(7) . 2_655 ?
N2 Si1 C4 110.03(8) . . ?
N2 Si1 C6 113.39(8) . . ?
N2 Si1 C5 115.04(9) . . ?
C6 Si1 C4 105.83(10) . . ?
C5 Si1 C4 105.47(10) . . ?
C5 Si1 C6 106.39(10) . . ?
N2 Si2 C9 108.63(8) . . ?
N2 Si2 C7 114.71(9) . . ?
N2 Si2 C8 115.29(9) . . ?
C7 Si2 C9 106.36(10) . . ?
C7 Si2 C8 106.25(11) . . ?
C8 Si2 C9 104.81(10) . . ?
Si1 N2 Eu1 119.25(7) . . ?
Si2 N2 Eu1 111.86(6) . . ?
Si2 N2 Si1 128.87(9) . . ?
C1 N1 Eu1 103.47(11) . . ?
C1 N1 C2 110.48(17) . . ?
C2 N1 Eu1 109.42(12) . . ?
C3 N1 Eu1 116.14(14) . . ?
C3 N1 C1 108.31(19) . . ?
C3 N1 C2 108.88(19) . . ?
Si2 C9 H9A 109.5 . . ?
Si2 C9 H9B 109.5 . . ?
Si2 C9 H9C 109.5 . . ?
H9A C9 H9B 109.5 . . ?
H9A C9 H9C 109.5 . . ?
H9B C9 H9C 109.5 . . ?
Si1 C4 H4A 109.5 . . ?
Si1 C4 H4B 109.5 . . ?
Si1 C4 H4C 109.5 . . ?
H4A C4 H4B 109.5 . . ?
H4A C4 H4C 109.5 . . ?
H4B C4 H4C 109.5 . . ?
Si1 C6 H6A 109.5 . . ?
Si1 C6 H6B 109.5 . . ?
Si1 C6 H6C 109.5 . . ?
H6A C6 H6B 109.5 . . ?
H6A C6 H6C 109.5 . . ?
H6B C6 H6C 109.5 . . ?
N1 C1 H1A 109.5 . . ?
N1 C1 H1B 109.5 . . ?
N1 C1 H1C 109.5 . . ?
H1A C1 H1B 109.5 . . ?
H1A C1 H1C 109.5 . . ?
H1B C1 H1C 109.5 . . ?
Si1 C5 H5A 109.5 . . ?
Si1 C5 H5B 109.5 . . ?
Si1 C5 H5C 109.5 . . ?
H5A C5 H5B 109.5 . . ?
H5A C5 H5C 109.5 . . ?
H5B C5 H5C 109.5 . . ?
Si2 C7 H7A 109.5 . . ?
Si2 C7 H7B 109.5 . . ?
Si2 C7 H7C 109.5 . . ?
H7A C7 H7B 109.5 . . ?
H7A C7 H7C 109.5 . . ?
H7B C7 H7C 109.5 . . ?
Si2 C8 H8A 109.5 . . ?
Si2 C8 H8B 109.5 . . ?
Si2 C8 H8C 109.5 . . ?
H8A C8 H8B 109.5 . . ?
H8A C8 H8C 109.5 . . ?
H8B C8 H8C 109.5 . . ?
N1 C2 C2 113.70(15) . 2_655 ?
N1 C2 H2A 108.8 . . ?
N1 C2 H2B 108.8 . . ?
C2 C2 H2A 108.8 2_655 . ?
C2 C2 H2B 108.8 2_655 . ?
H2A C2 H2B 107.7 . . ?
N1 C3 H3A 109.5 . . ?
N1 C3 H3B 109.5 . . ?
N1 C3 H3C 109.5 . . ?
H3A C3 H3B 109.5 . . ?
H3A C3 H3C 109.5 . . ?
H3B C3 H3C 109.5 . . ?

loop_
_geom_bond_atom_site_label_1
_geom_bond_atom_site_label_2
_geom_bond_distance
_geom_bond_site_symmetry_2
_geom_bond_publ_flag
Eu1 N2 2.4458(13) . ?
Eu1 N2 2.4459(13) 2_655 ?
Eu1 N1 2.7280(15) . ?
Eu1 N1 2.7280(15) 2_655 ?
Si1 N2 1.6864(13) . ?
Si1 C4 1.888(2) . ?
Si1 C6 1.878(2) . ?
Si1 C5 1.877(2) . ?
Si2 N2 1.6832(15) . ?
Si2 C9 1.8936(17) . ?
Si2 C7 1.877(2) . ?
Si2 C8 1.879(2) . ?
N1 C1 1.468(3) . ?
N1 C2 1.471(3) . ?
N1 C3 1.467(3) . ?
C9 H9A 0.9800 . ?
C9 H9B 0.9800 . ?
C9 H9C 0.9800 . ?
C4 H4A 0.9800 . ?
C4 H4B 0.9800 . ?
C4 H4C 0.9800 . ?
C6 H6A 0.9800 . ?
C6 H6B 0.9800 . ?
C6 H6C 0.9800 . ?
C1 H1A 0.9800 . ?
C1 H1B 0.9800 . ?
C1 H1C 0.9800 . ?
C5 H5A 0.9800 . ?
C5 H5B 0.9800 . ?
C5 H5C 0.9800 . ?
C7 H7A 0.9800 . ?
C7 H7B 0.9800 . ?
C7 H7C 0.9800 . ?
C8 H8A 0.9800 . ?
C8 H8B 0.9800 . ?
C8 H8C 0.9800 . ?
C2 C2 1.509(5) 2_655 ?
C2 H2A 0.9900 . ?
C2 H2B 0.9900 . ?
C3 H3A 0.9800 . ?
C3 H3B 0.9800 . ?
C3 H3C 0.9800 . ?

loop_
_geom_torsion_atom_site_label_1
_geom_torsion_atom_site_label_2
_geom_torsion_atom_site_label_3
_geom_torsion_atom_site_label_4
_geom_torsion
_geom_torsion_site_symmetry_1
_geom_torsion_site_symmetry_2
_geom_torsion_site_symmetry_3
_geom_torsion_site_symmetry_4
_geom_torsion_publ_flag
Eu1 N1 C2 C2 43.5(2) . . . 2_655 ?
C9 Si2 N2 Eu1 0.65(10) . . . . ?
C9 Si2 N2 Si1 -177.67(11) . . . . ?
C4 Si1 N2 Eu1 -1.82(11) . . . . ?
C4 Si1 N2 Si2 176.39(11) . . . . ?
C6 Si1 N2 Eu1 116.47(10) . . . . ?
C6 Si1 N2 Si2 -65.31(14) . . . . ?
C1 N1 C2 C2 -69.8(2) . . . 2_655 ?
C5 Si1 N2 Eu1 -120.75(10) . . . . ?
C5 Si1 N2 Si2 57.46(15) . . . . ?
C7 Si2 N2 Eu1 119.49(10) . . . . ?
C7 Si2 N2 Si1 -58.83(14) . . . . ?
C8 Si2 N2 Eu1 -116.58(10) . . . . ?
C8 Si2 N2 Si1 65.10(14) . . . . ?
C3 N1 C2 C2 171.4(2) . . . 2_655 ?
